data_1557637
loop_
_publ_author_name
'Anderson, Samantha L.'
'Tiana, Davide'
'Ireland, Christopher P.'
'Capano, Gloria'
'Fumanal, Maria'
'G\/ladysiak, Andrzej'
'Kampouri, Stavroula'
'Rahmanudin, Aiman'
'Guijarro, N\'estor'
'Sivula, Kevin'
'Stylianou, Kyriakos C.'
'Smit, Berend'

_publ_section_title
;
 Taking lanthanides out of isolation: tuning the optical properties of
 metal--organic frameworks
;
_journal_issue 16
_journal_name_full 'Chemical Science'
_journal_page_first 4164
_journal_page_last 4170
_journal_paper_doi 10.1039/D0SC00740D
_journal_volume 11
_journal_year 2020
_chemical_formula_moiety 'C11 H10 N O7 Tb'
_chemical_formula_sum 'C11 H10 N O7 Tb'
_chemical_formula_weight 427.12
_space_group_crystal_system monoclinic
_space_group_IT_number 14
_space_group_name_Hall '-P 2yn'
_space_group_name_H-M_alt 'P 1 21/n 1'
_atom_sites_solution_hydrogens geom
_audit_creation_date 2016-04-26
_audit_creation_method
;
Olex2 1.2
(compiled 2016.02.19 svn.r3266 for OlexSys, GUI svn.r5155)
;
_cell_angle_alpha 90
_cell_angle_beta 98.599(14)
_cell_angle_gamma 90
_cell_formula_units_Z 4
_cell_length_a 13.388(3)
_cell_length_b 6.6366(12)
_cell_length_c 15.567(2)
_cell_measurement_reflns_used 5339
_cell_measurement_temperature 293(2)
_cell_measurement_theta_max 30.375
_cell_measurement_theta_min 2.173
_cell_volume 1367.6(4)
_computing_cell_refinement 'SAINT v8.34A (Bruker, 2013)'
_computing_data_reduction 'SAINT v8.34A (Bruker, 2013)'
_computing_molecular_graphics 'Olex2 (Dolomanov et al., 2009)'
_computing_publication_material 'Olex2 (Dolomanov et al., 2009)'
_computing_structure_refinement 'ShelXL (Sheldrick, 2015)'
_diffrn_ambient_temperature 293(2)
_diffrn_measured_fraction_theta_full 0.999
_diffrn_measured_fraction_theta_max 0.971
_diffrn_measurement_device_type 'Bruker APEX-II CCD'
_diffrn_measurement_method '\f and \w scans'
_diffrn_radiation_type MoK\a
_diffrn_radiation_wavelength 0.71073
_diffrn_reflns_av_R_equivalents 0.0666
_diffrn_reflns_av_unetI/netI 0.0711
_diffrn_reflns_Laue_measured_fraction_full 0.999
_diffrn_reflns_Laue_measured_fraction_max 0.971
_diffrn_reflns_limit_h_max 19
_diffrn_reflns_limit_h_min -18
_diffrn_reflns_limit_k_max 9
_diffrn_reflns_limit_k_min -9
_diffrn_reflns_limit_l_max 21
_diffrn_reflns_limit_l_min -22
_diffrn_reflns_number 15156
_diffrn_reflns_point_group_measured_fraction_full 0.999
_diffrn_reflns_point_group_measured_fraction_max 0.971
_diffrn_reflns_theta_full 26.000
_diffrn_reflns_theta_max 30.539
_diffrn_reflns_theta_min 2.647
_diffrn_standards_number 0
_exptl_absorpt_coefficient_mu 5.200
_exptl_absorpt_correction_T_max 0.7461
_exptl_absorpt_correction_T_min 0.5862
_exptl_absorpt_correction_type multi-scan
_exptl_absorpt_process_details
;
SADABS-2014/5 (Bruker,2014/5) was used for absorption correction.
wR2(int) was 0.1157 before and 0.0610 after correction.
The Ratio of minimum to maximum transmission is 0.7857.
The \l/2 correction factor is Not present.
;
_exptl_crystal_colour orange
_exptl_crystal_colour_primary orange
_exptl_crystal_density_diffrn 2.074
_exptl_crystal_description block
_exptl_crystal_F_000 816
_exptl_crystal_size_max 0.062
_exptl_crystal_size_mid 0.059
_exptl_crystal_size_min 0.024
_refine_diff_density_max 0.910
_refine_diff_density_min -1.001
_refine_diff_density_rms 0.234
_refine_ls_extinction_method none
_refine_ls_goodness_of_fit_ref 1.055
_refine_ls_hydrogen_treatment constr
_refine_ls_matrix_type full
_refine_ls_number_parameters 225
_refine_ls_number_reflns 4070
_refine_ls_number_restraints 40
_refine_ls_restrained_S_all 1.079
_refine_ls_R_factor_all 0.0681
_refine_ls_R_factor_gt 0.0369
_refine_ls_shift/su_max 0.001
_refine_ls_shift/su_mean 0.000
_refine_ls_structure_factor_coef Fsqd
_refine_ls_weighting_details 'w=1/[\s^2^(Fo^2^)+(0.0047P)^2^+2.2371P] where P=(Fo^2^+2Fc^2^)/3'
_refine_ls_weighting_scheme calc
_refine_ls_wR_factor_gt 0.0495
_refine_ls_wR_factor_ref 0.0552
_reflns_Friedel_coverage 0.000
_reflns_number_gt 3034
_reflns_number_total 4070
_reflns_threshold_expression 'I > 2\s(I)'
_cod_data_source_file d0sc00740d1.cif
_cod_data_source_block sion1feb2
_cod_depositor_comments
;Adding full bibliography for 1557636--1557637.cif.

 Adding full bibliography for 1557636--1557637.cif.
;
_cod_database_code 1557637
_shelx_space_group_comment
;
The symmetry employed for this shelxl refinement is uniquely defined
by the following loop, which should always be used as a source of
symmetry information in preference to the above space-group names.
They are only intended as comments.
;
_olex2_refinement_description
;
1. Fixed Uiso
 At 1.2 times of:
  All C(H) groups
 At 1.5 times of:
  All C(H,H,H) groups, All O(H) groups
2. Restrained distances
 N1-C2B \\sim N1-C3B
 with sigma of 0.02
 N1-C2A \\sim N1-C3A
 with sigma of 0.02
3. Restrained planarity
 C3A, C2A, N1, C1A
 with sigma of 0.1
 C3B, C2B, N1, C1B
 with sigma of 0.1
4. Uiso/Uaniso restraints and constraints
Uanis(C3B) \\sim Ueq, Uanis(C2A) \\sim Ueq, Uanis(C3A) \\sim Ueq, Uanis(C2B)
\\sim Ueq: with sigma of 0.0075 and sigma for terminal atoms of 0.015
Uanis(O1B) \\sim Ueq: with sigma of 0.01 and sigma for terminal atoms of 0.02
Uanis(O1A) \\sim Ueq: with sigma of 0.003 and sigma for terminal atoms of 0.006
5. Others
 Sof(C1A)=Sof(H1AA)=Sof(C3A)=Sof(H3AA)=Sof(H3AB)=Sof(H3AC)=Sof(C2A)=Sof(H2AA)=
 Sof(H2AB)=Sof(H2AC)=1-FVAR(1)
 Sof(C1B)=Sof(H1BA)=Sof(C3B)=Sof(H3BA)=Sof(H3BB)=Sof(H3BC)=Sof(C2B)=Sof(H2BA)=
 Sof(H2BB)=Sof(H2BC)=FVAR(1)
 Sof(O1B)=Sof(H1B)=Sof(H13)=1-FVAR(2)
 Sof(O1A)=Sof(H1A)=Sof(H14)=FVAR(2)
6.a Aromatic/amide H refined with riding coordinates:
 C4(H4), C14(H14), C13(H13), C1B(H1BA), C1A(H1AA)
6.b Idealised Me refined as rotating group:
 C3B(H3BA,H3BB,H3BC), C2B(H2BA,H2BB,H2BC), C3A(H3AA,H3AB,H3AC), C2A(H2AA,H2AB,
 H2AC)
6.c Idealised tetrahedral OH refined as rotating group:
 O1A(H1A), O1B(H1B)
;
_shelx_shelxl_version_number 2014/7
_olex2_submission_special_instructions 'No special instructions were received'

loop_
_space_group_symop_operation_xyz
'x, y, z'
'-x+1/2, y+1/2, -z+1/2'
'-x, -y, -z'
'x-1/2, -y-1/2, z-1/2'

loop_
_atom_site_label
_atom_site_type_symbol
_atom_site_fract_x
_atom_site_fract_y
_atom_site_fract_z
_atom_site_U_iso_or_equiv
_atom_site_adp_type
_atom_site_occupancy
_atom_site_site_symmetry_order
_atom_site_calc_flag
_atom_site_refinement_flags_posn
_atom_site_refinement_flags_adp
_atom_site_refinement_flags_occupancy
_atom_site_disorder_assembly
_atom_site_disorder_group
Tb1 Tb 0.33134(2) 0.57866(3) 0.28752(2) 0.00976(5) Uani 1 1 d . . . . .
O7 O 0.7130(2) 1.0908(4) 0.67639(17) 0.0139(6) Uani 1 1 d . . . . .
O8 O 0.6800(2) 0.7698(4) 0.67351(18) 0.0165(7) Uani 1 1 d . . . . .
O9 O 0.1919(2) 0.5440(4) 0.3591(2) 0.0251(8) Uani 1 1 d . . . . .
O2 O 0.4346(2) 0.6658(4) 0.4018(2) 0.0237(8) Uani 1 1 d . . . . .
O11 O 0.1029(3) 0.2666(5) 0.3188(2) 0.0310(8) Uani 1 1 d . . . . .
O3 O 0.4814(3) 0.4197(5) 0.2546(2) 0.0352(8) Uani 1 1 d . . . . .
C6 C 0.6587(3) 0.9429(6) 0.6425(2) 0.0110(8) Uani 1 1 d . . . . .
C4 C 0.5407(3) 0.8102(5) 0.5198(3) 0.0163(9) Uani 1 1 d . . . . .
H4 H 0.5682 0.6837 0.5340 0.020 Uiso 1 1 calc R . . . .
C5 C 0.5772(3) 0.9765(6) 0.5706(3) 0.0143(9) Uani 1 1 d . . . . .
C10 C 0.1231(3) 0.4214(7) 0.3667(3) 0.0215(9) Uani 1 1 d . . . . .
C3 C 0.4640(3) 0.8286(6) 0.4484(3) 0.0160(9) Uani 1 1 d . . . . .
C12 C 0.0592(4) 0.4583(6) 0.4355(3) 0.0227(11) Uani 1 1 d . . . . .
O1A O -0.0445(4) 0.1572(7) 0.4010(3) 0.0479(16) Uani 0.830(7) 1 d . U P A 1
H1A H 0.0008 0.1283 0.3731 0.072 Uiso 0.830(7) 1 calc GR . P A 1
O1B O -0.1333(19) 0.203(3) 0.5311(17) 0.052(8) Uani 0.170(7) 1 d . U P A 2
H1B H -0.1581 0.2231 0.5754 0.078 Uiso 0.170(7) 1 calc GR . P A 2
C14 C -0.0757(4) 0.3673(7) 0.5147(3) 0.0306(12) Uani 1 1 d . . . . .
H14 H -0.1263 0.2781 0.5246 0.037 Uiso 0.830(7) 1 calc R . P A 1
C13 C -0.0176(4) 0.3255(7) 0.4504(3) 0.0324(13) Uani 1 1 d . . . . .
H13 H -0.0296 0.2092 0.4171 0.039 Uiso 0.170(7) 1 calc R . P A 2
N1 N 0.6245(4) 0.2571(9) 0.3116(4) 0.0627(16) Uani 1 1 d D . . . .
C1B C 0.5554(8) 0.3786(16) 0.3138(8) 0.042(3) Uani 0.589(11) 1 d . . P B 1
H1BA H 0.5574 0.4500 0.3655 0.050 Uiso 0.589(11) 1 calc R . P B 1
C3B C 0.7057(10) 0.196(2) 0.3789(10) 0.091(5) Uani 0.589(11) 1 d D U P B 1
H3BA H 0.7112 0.2909 0.4260 0.136 Uiso 0.589(11) 1 calc GR . P B 1
H3BB H 0.7681 0.1929 0.3556 0.136 Uiso 0.589(11) 1 calc GR . P B 1
H3BC H 0.6916 0.0647 0.3998 0.136 Uiso 0.589(11) 1 calc GR . P B 1
C2B C 0.6243(13) 0.145(2) 0.2281(10) 0.136(8) Uani 0.589(11) 1 d D U P B 1
H2BA H 0.5918 0.0168 0.2315 0.205 Uiso 0.589(11) 1 calc GR . P B 1
H2BB H 0.6926 0.1242 0.2181 0.205 Uiso 0.589(11) 1 calc GR . P B 1
H2BC H 0.5884 0.2217 0.1810 0.205 Uiso 0.589(11) 1 calc GR . P B 1
C1A C 0.5361(12) 0.279(2) 0.2633(11) 0.044(4) Uani 0.411(11) 1 d . . P B 2
H1AA H 0.5129 0.1667 0.2308 0.053 Uiso 0.411(11) 1 calc R . P B 2
C3A C 0.6552(15) 0.431(3) 0.3730(12) 0.091(7) Uani 0.411(11) 1 d D U P B 2
H3AA H 0.6269 0.5540 0.3475 0.136 Uiso 0.411(11) 1 calc GR . P B 2
H3AB H 0.7275 0.4417 0.3833 0.136 Uiso 0.411(11) 1 calc GR . P B 2
H3AC H 0.6306 0.4078 0.4270 0.136 Uiso 0.411(11) 1 calc GR . P B 2
C2A C 0.6791(17) 0.070(3) 0.3289(16) 0.097(8) Uani 0.411(11) 1 d D U P B 2
H2AA H 0.6701 0.0213 0.3853 0.145 Uiso 0.411(11) 1 calc GR . P B 2
H2AB H 0.7496 0.0930 0.3275 0.145 Uiso 0.411(11) 1 calc GR . P B 2
H2AC H 0.6538 -0.0274 0.2856 0.145 Uiso 0.411(11) 1 calc GR . P B 2

loop_
_atom_site_aniso_label
_atom_site_aniso_U_11
_atom_site_aniso_U_22
_atom_site_aniso_U_33
_atom_site_aniso_U_23
_atom_site_aniso_U_13
_atom_site_aniso_U_12
Tb1 0.01185(9) 0.00805(8) 0.00861(9) -0.00035(9) -0.00097(6) -0.00166(9)
O7 0.0171(15) 0.0074(12) 0.0147(14) -0.0035(12) -0.0057(12) -0.0004(12)
O8 0.0208(18) 0.0076(13) 0.0168(15) 0.0032(12) -0.0110(13) 0.0019(12)
O9 0.0275(19) 0.0207(17) 0.0319(19) -0.0074(14) 0.0208(15) -0.0085(14)
O2 0.032(2) 0.0083(13) 0.0238(18) -0.0069(12) -0.0181(15) 0.0040(13)
O11 0.035(2) 0.0277(18) 0.035(2) -0.0170(15) 0.0220(17) -0.0123(15)
O3 0.027(2) 0.0357(19) 0.044(2) 0.0054(19) 0.0087(17) 0.0127(18)
C6 0.013(2) 0.0086(18) 0.0108(19) -0.0003(16) 0.0000(15) -0.0011(15)
C4 0.018(2) 0.0060(18) 0.022(2) 0.0010(16) -0.0079(19) 0.0021(16)
C5 0.017(2) 0.0113(19) 0.013(2) 0.0021(15) -0.0036(18) 0.0010(15)
C10 0.024(2) 0.021(2) 0.022(2) -0.005(2) 0.0097(19) 0.002(2)
C3 0.020(2) 0.0122(19) 0.014(2) -0.0014(16) -0.0052(18) -0.0042(17)
C12 0.026(3) 0.020(2) 0.026(3) -0.0085(18) 0.017(2) -0.0097(18)
O1A 0.053(3) 0.043(3) 0.057(3) -0.037(2) 0.040(2) -0.026(2)
O1B 0.055(14) 0.041(12) 0.071(15) -0.033(10) 0.048(12) -0.022(10)
C14 0.036(3) 0.026(3) 0.034(3) -0.013(2) 0.020(3) -0.016(2)
C13 0.042(3) 0.025(2) 0.036(3) -0.022(2) 0.024(3) -0.015(2)
N1 0.036(3) 0.067(4) 0.082(5) 0.012(3) -0.001(3) 0.015(3)
C1B 0.034(6) 0.048(7) 0.047(7) 0.015(5) 0.016(5) 0.012(5)
C3B 0.061(8) 0.114(11) 0.092(10) 0.023(8) -0.002(7) 0.045(8)
C2B 0.115(12) 0.136(12) 0.148(13) -0.065(10) -0.012(10) 0.041(9)
C1A 0.036(9) 0.044(9) 0.053(11) -0.008(8) 0.010(8) 0.013(7)
C3A 0.067(11) 0.110(12) 0.090(12) -0.008(10) -0.007(9) -0.011(10)
C2A 0.083(12) 0.090(12) 0.115(14) 0.013(11) 0.007(11) 0.042(10)

loop_
_atom_type_symbol
_atom_type_description
_atom_type_scat_dispersion_real
_atom_type_scat_dispersion_imag
_atom_type_scat_source
C C 0.0033 0.0016 'International Tables Vol C Tables 4.2.6.8 and 6.1.1.4'
H H 0.0000 0.0000 'International Tables Vol C Tables 4.2.6.8 and 6.1.1.4'
N N 0.0061 0.0033 'International Tables Vol C Tables 4.2.6.8 and 6.1.1.4'
O O 0.0106 0.0060 'International Tables Vol C Tables 4.2.6.8 and 6.1.1.4'
Tb Tb -0.1723 4.1537 'International Tables Vol C Tables 4.2.6.8 and 6.1.1.4'

loop_
_geom_angle_atom_site_label_1
_geom_angle_atom_site_label_2
_geom_angle_atom_site_label_3
_geom_angle
_geom_angle_site_symmetry_1
_geom_angle_site_symmetry_3
_geom_angle_publ_flag
O7 Tb1 O7 115.93(6) 3_676 4_575 ?
O7 Tb1 O8 67.49(8) 3_676 4_575 ?
O7 Tb1 O8 143.76(10) 3_676 3_666 ?
O7 Tb1 O8 50.00(8) 4_575 4_575 ?
O7 Tb1 O3 135.22(11) 3_676 . ?
O7 Tb1 C6 91.75(9) 3_676 4_575 ?
O7 Tb1 C6 24.97(9) 4_575 4_575 ?
O8 Tb1 O7 71.11(9) 3_666 4_575 ?
O8 Tb1 O8 117.28(7) 3_666 4_575 ?
O8 Tb1 C6 94.24(9) 3_666 4_575 ?
O8 Tb1 C6 25.02(9) 4_575 4_575 ?
O9 Tb1 O7 79.11(10) . 4_575 ?
O9 Tb1 O7 74.30(10) . 3_676 ?
O9 Tb1 O8 72.43(10) . 3_666 ?
O9 Tb1 O8 76.85(11) . 4_575 ?
O9 Tb1 O11 143.48(11) . 2 ?
O9 Tb1 O3 145.05(11) . . ?
O9 Tb1 C6 76.74(11) . 4_575 ?
O2 Tb1 O7 73.04(9) . 3_676 ?
O2 Tb1 O7 167.05(10) . 4_575 ?
O2 Tb1 O8 140.45(9) . 4_575 ?
O2 Tb1 O8 96.11(9) . 3_666 ?
O2 Tb1 O9 95.33(12) . . ?
O2 Tb1 O11 100.20(13) . 2 ?
O2 Tb1 O3 80.79(12) . . ?
O2 Tb1 C6 164.40(10) . 4_575 ?
O11 Tb1 O7 90.98(11) 2 4_575 ?
O11 Tb1 O7 78.96(10) 2 3_676 ?
O11 Tb1 O8 70.12(11) 2 4_575 ?
O11 Tb1 O8 137.27(11) 2 3_666 ?
O11 Tb1 O3 70.60(11) 2 . ?
O11 Tb1 C6 79.73(12) 2 4_575 ?
O3 Tb1 O7 97.01(11) . 4_575 ?
O3 Tb1 O8 126.85(11) . 4_575 ?
O3 Tb1 O8 73.49(11) . 3_666 ?
O3 Tb1 C6 113.43(11) . 4_575 ?
Tb1 O7 Tb1 114.79(10) 3_676 4_676 ?
C6 O7 Tb1 101.9(2) . 4_676 ?
C6 O7 Tb1 131.2(2) . 3_676 ?
Tb1 O8 Tb1 105.30(9) 3_666 4_676 ?
C6 O8 Tb1 90.9(2) . 4_676 ?
C6 O8 Tb1 162.6(3) . 3_666 ?
C10 O9 Tb1 140.1(3) . . ?
C3 O2 Tb1 140.2(3) . . ?
C10 O11 Tb1 140.5(3) . 2_545 ?
C1B O3 Tb1 121.7(6) . . ?
C1A O3 Tb1 148.3(8) . . ?
O7 C6 Tb1 53.15(19) . 4_676 ?
O7 C6 C5 120.6(3) . . ?
O8 C6 Tb1 64.0(2) . 4_676 ?
O8 C6 O7 117.2(3) . . ?
O8 C6 C5 122.2(3) . . ?
C5 C6 Tb1 173.7(3) . 4_676 ?
C5 C4 H4 119.0 . . ?
C3 C4 H4 119.0 . . ?
C3 C4 C5 122.1(4) . . ?
C4 C5 C6 118.0(3) . . ?
C4 C5 C3 120.6(4) . 3_676 ?
C3 C5 C6 121.4(3) 3_676 . ?
O9 C10 O11 124.4(4) . . ?
O9 C10 C12 118.3(4) . . ?
O11 C10 C12 117.4(4) . . ?
O2 C3 C4 119.0(4) . . ?
O2 C3 C5 123.6(4) . 3_676 ?
C4 C3 C5 117.4(3) . 3_676 ?
C14 C12 C10 118.5(4) 3_566 . ?
C14 C12 C13 119.3(4) 3_566 . ?
C13 C12 C10 122.1(4) . . ?
C13 O1A H1A 109.5 . . ?
C14 O1B H1B 109.5 . . ?
C12 C14 H14 119.7 3_566 . ?
O1B C14 C12 126.8(10) . 3_566 ?
O1B C14 C13 111.4(9) . . ?
C13 C14 C12 120.6(4) . 3_566 ?
C13 C14 H14 119.7 . . ?
C12 C13 H13 120.0 . . ?
O1A C13 C12 123.8(4) . . ?
O1A C13 C14 116.0(4) . . ?
C14 C13 C12 120.0(4) . . ?
C14 C13 H13 120.0 . . ?
C1B N1 C3B 130.3(11) . . ?
C1B N1 C2B 116.5(10) . . ?
C3B N1 C2B 113.1(10) . . ?
C1A N1 C3A 114.3(11) . . ?
C1A N1 C2A 126.3(14) . . ?
C2A N1 C3A 117.0(13) . . ?
O3 C1B H1BA 115.7 . . ?
N1 C1B O3 128.6(12) . . ?
N1 C1B H1BA 115.7 . . ?
N1 C3B H3BA 109.5 . . ?
N1 C3B H3BB 109.5 . . ?
N1 C3B H3BC 109.5 . . ?
H3BA C3B H3BB 109.5 . . ?
H3BA C3B H3BC 109.5 . . ?
H3BB C3B H3BC 109.5 . . ?
N1 C2B H2BA 109.5 . . ?
N1 C2B H2BB 109.5 . . ?
N1 C2B H2BC 109.5 . . ?
H2BA C2B H2BB 109.5 . . ?
H2BA C2B H2BC 109.5 . . ?
H2BB C2B H2BC 109.5 . . ?
O3 C1A N1 130.2(16) . . ?
O3 C1A H1AA 114.9 . . ?
N1 C1A H1AA 114.9 . . ?
N1 C3A H3AA 109.5 . . ?
N1 C3A H3AB 109.5 . . ?
N1 C3A H3AC 109.5 . . ?
H3AA C3A H3AB 109.5 . . ?
H3AA C3A H3AC 109.5 . . ?
H3AB C3A H3AC 109.5 . . ?
N1 C2A H2AA 109.5 . . ?
N1 C2A H2AB 109.5 . . ?
N1 C2A H2AC 109.5 . . ?
H2AA C2A H2AB 109.5 . . ?
H2AA C2A H2AC 109.5 . . ?
H2AB C2A H2AC 109.5 . . ?

loop_
_geom_bond_atom_site_label_1
_geom_bond_atom_site_label_2
_geom_bond_distance
_geom_bond_site_symmetry_2
_geom_bond_publ_flag
Tb1 O7 2.362(3) 3_676 ?
Tb1 O7 2.439(3) 4_575 ?
Tb1 O8 2.401(3) 3_666 ?
Tb1 O8 2.682(3) 4_575 ?
Tb1 O9 2.324(3) . ?
Tb1 O2 2.162(3) . ?
Tb1 O11 2.346(3) 2 ?
Tb1 O3 2.391(3) . ?
Tb1 C6 2.983(4) 4_575 ?
O7 Tb1 2.439(3) 4_676 ?
O7 Tb1 2.362(3) 3_676 ?
O7 C6 1.287(4) . ?
O8 Tb1 2.401(3) 3_666 ?
O8 Tb1 2.682(3) 4_676 ?
O8 C6 1.262(4) . ?
O9 C10 1.248(5) . ?
O2 C3 1.328(4) . ?
O11 Tb1 2.346(3) 2_545 ?
O11 C10 1.275(5) . ?
O3 C1B 1.278(11) . ?
O3 C1A 1.180(14) . ?
C6 Tb1 2.983(4) 4_676 ?
C6 C5 1.460(5) . ?
C4 H4 0.9300 . ?
C4 C5 1.401(5) . ?
C4 C3 1.401(6) . ?
C5 C3 1.420(5) 3_676 ?
C10 C12 1.487(6) . ?
C3 C5 1.420(5) 3_676 ?
C12 C14 1.392(6) 3_566 ?
C12 C13 1.400(6) . ?
O1A H1A 0.8200 . ?
O1A C13 1.374(5) . ?
O1B H1B 0.8200 . ?
O1B C14 1.38(2) . ?
C14 C12 1.392(6) 3_566 ?
C14 H14 0.9300 . ?
C14 C13 1.384(6) . ?
C13 H13 0.9300 . ?
N1 C1B 1.231(11) . ?
N1 C3B 1.451(12) . ?
N1 C2B 1.498(13) . ?
N1 C1A 1.312(17) . ?
N1 C3A 1.516(16) . ?
N1 C2A 1.444(16) . ?
C1B H1BA 0.9300 . ?
C3B H3BA 0.9600 . ?
C3B H3BB 0.9600 . ?
C3B H3BC 0.9600 . ?
C2B H2BA 0.9600 . ?
C2B H2BB 0.9600 . ?
C2B H2BC 0.9600 . ?
C1A H1AA 0.9300 . ?
C3A H3AA 0.9600 . ?
C3A H3AB 0.9600 . ?
C3A H3AC 0.9600 . ?
C2A H2AA 0.9600 . ?
C2A H2AB 0.9600 . ?
C2A H2AC 0.9600 . ?

loop_
_geom_torsion_atom_site_label_1
_geom_torsion_atom_site_label_2
_geom_torsion_atom_site_label_3
_geom_torsion_atom_site_label_4
_geom_torsion
_geom_torsion_site_symmetry_1
_geom_torsion_site_symmetry_2
_geom_torsion_site_symmetry_3
_geom_torsion_site_symmetry_4
_geom_torsion_publ_flag
Tb1 O7 C6 Tb1 -139.0(3) 3_676 . . 4_676 ?
Tb1 O7 C6 O8 0.1(4) 4_676 . . . ?
Tb1 O7 C6 O8 -138.9(3) 3_676 . . . ?
Tb1 O7 C6 C5 42.0(5) 3_676 . . . ?
Tb1 O7 C6 C5 -179.1(3) 4_676 . . . ?
Tb1 O8 C6 Tb1 159.1(9) 3_666 . . 4_676 ?
Tb1 O8 C6 O7 -0.1(3) 4_676 . . . ?
Tb1 O8 C6 O7 159.0(7) 3_666 . . . ?
Tb1 O8 C6 C5 179.1(3) 4_676 . . . ?
Tb1 O8 C6 C5 -21.9(11) 3_666 . . . ?
Tb1 O9 C10 O11 -11.4(8) . . . . ?
Tb1 O9 C10 C12 169.4(3) . . . . ?
Tb1 O2 C3 C4 -177.5(3) . . . . ?
Tb1 O2 C3 C5 1.7(8) . . . 3_676 ?
Tb1 O11 C10 O9 9.8(8) 2_545 . . . ?
Tb1 O11 C10 C12 -171.0(3) 2_545 . . . ?
Tb1 O3 C1B N1 160.2(7) . . . . ?
Tb1 O3 C1A N1 -103.3(19) . . . . ?
O7 C6 C5 C4 161.4(4) . . . . ?
O7 C6 C5 C3 -18.2(6) . . . 3_676 ?
O8 C6 C5 C4 -17.7(6) . . . . ?
O8 C6 C5 C3 162.7(4) . . . 3_676 ?
O9 C10 C12 C14 3.0(7) . . . 3_566 ?
O9 C10 C12 C13 -178.1(5) . . . . ?
O11 C10 C12 C14 -176.2(5) . . . 3_566 ?
O11 C10 C12 C13 2.7(7) . . . . ?
C5 C4 C3 O2 178.4(4) . . . . ?
C5 C4 C3 C5 -0.9(7) . . . 3_676 ?
C10 C12 C13 O1A -3.6(9) . . . . ?
C10 C12 C13 C14 -179.4(5) . . . . ?
C3 C4 C5 C6 -178.7(4) . . . . ?
C3 C4 C5 C3 0.9(7) . . . 3_676 ?
C12 C14 C13 C12 0.5(9) 3_566 . . . ?
C12 C14 C13 O1A -175.6(5) 3_566 . . . ?
O1B C14 C13 C12 -168.2(14) . . . . ?
C14 C12 C13 O1A 175.3(6) 3_566 . . . ?
C14 C12 C13 C14 -0.5(9) 3_566 . . . ?
C3B N1 C1B O3 -175.2(11) . . . . ?
C2B N1 C1B O3 1.7(15) . . . . ?
C3A N1 C1A O3 8(2) . . . . ?
C2A N1 C1A O3 169.4(16) . . . . ?
